data_7227054
loop_
_publ_author_name
'Sutton, Ashley L.'
'Abrahams, Brendan F.'
'D'Alessandro, Deanna M.'
'Hudson, Timothy A.'
'Robson, Richard'
'Usov, Pavel M.'

_publ_section_title
;
 Structural and optical investigations of charge transfer complexes
 involving the radical anions of TCNQ and F4TCNQ
;
_journal_issue 46
_journal_name_full CrystEngComm
_journal_page_first 8906
_journal_paper_doi 10.1039/C6CE02015A
_journal_volume 18
_journal_year 2016
_chemical_formula_sum 'C50 H30 N10'
_chemical_formula_weight 770.84
_space_group_crystal_system triclinic
_space_group_IT_number 2
_space_group_name_Hall '-P 1'
_space_group_name_H-M_alt 'P -1'
_symmetry_space_group_name_Hall '-P 1'
_symmetry_space_group_name_H-M 'P -1'
_atom_sites_solution_hydrogens geom
_audit_creation_method SHELXL-2014/7
_audit_update_record
;
2016-10-24 deposited with the CCDC.
2016-10-31 downloaded from the CCDC.
;
_cell_angle_alpha 90.196(6)
_cell_angle_beta 97.753(6)
_cell_angle_gamma 97.100(6)
_cell_formula_units_Z 1
_cell_length_a 7.7053(5)
_cell_length_b 10.2744(7)
_cell_length_c 12.1391(9)
_cell_measurement_reflns_used 2059
_cell_measurement_temperature 130(2)
_cell_measurement_theta_max 73.6924
_cell_measurement_theta_min 3.6725
_cell_volume 944.74(11)
_computing_cell_refinement
;
CrysAlisPro, Agilent Technologies,
Version 1.171.36.20 (release 27-06-2012 CrysAlis171 .NET)
(compiled Jul 11 2012,15:38:31)
;
_computing_data_collection
;
CrysAlisPro, Agilent Technologies,
Version 1.171.36.20 (release 27-06-2012 CrysAlis171 .NET)
(compiled Jul 11 2012,15:38:31)
;
_computing_data_reduction
;
CrysAlisPro, Agilent Technologies,
Version 1.171.36.20 (release 27-06-2012 CrysAlis171 .NET)
(compiled Jul 11 2012,15:38:31)
;
_computing_structure_refinement 'SHELXL-2014/7 (Sheldrick, 2014)'
_computing_structure_solution 'SHELXS-97 (Sheldrick, 1997)'
_diffrn_ambient_temperature 130.01(10)
_diffrn_detector_area_resol_mean 10.2273
_diffrn_measured_fraction_theta_full 0.997
_diffrn_measured_fraction_theta_max 0.993
_diffrn_measurement_device_type 'SuperNova, Dual, Cu at zero, Atlas'
_diffrn_measurement_method '\w scans'
_diffrn_radiation_monochromator mirror
_diffrn_radiation_source 'SuperNova (Cu) X-ray Source'
_diffrn_radiation_type 'Cu K\a'
_diffrn_radiation_wavelength 1.5418
_diffrn_reflns_av_R_equivalents 0.0376
_diffrn_reflns_av_unetI/netI 0.0515
_diffrn_reflns_Laue_measured_fraction_full 0.997
_diffrn_reflns_Laue_measured_fraction_max 0.993
_diffrn_reflns_limit_h_max 6
_diffrn_reflns_limit_h_min -9
_diffrn_reflns_limit_k_max 12
_diffrn_reflns_limit_k_min -12
_diffrn_reflns_limit_l_max 14
_diffrn_reflns_limit_l_min -14
_diffrn_reflns_number 6227
_diffrn_reflns_point_group_measured_fraction_full 0.997
_diffrn_reflns_point_group_measured_fraction_max 0.993
_diffrn_reflns_theta_full 67.684
_diffrn_reflns_theta_max 69.983
_diffrn_reflns_theta_min 3.676
_exptl_absorpt_coefficient_mu 0.663
_exptl_absorpt_correction_T_max 0.983
_exptl_absorpt_correction_T_min 0.884
_exptl_absorpt_correction_type gaussian
_exptl_absorpt_process_details
;
CrysAlisPro, Agilent Technologies,
Version 1.171.36.20 (release 27-06-2012 CrysAlis171 .NET)
(compiled Jul 11 2012,15:38:31)
Numerical absorption correction based on gaussian integration over
            a multifaceted crystal model
;
_exptl_crystal_colour 'Dark Purple'
_exptl_crystal_density_diffrn 1.355
_exptl_crystal_description Plate
_exptl_crystal_F_000 400
_exptl_crystal_size_max 0.3249
_exptl_crystal_size_mid 0.1971
_exptl_crystal_size_min 0.0419
_refine_diff_density_max 0.178
_refine_diff_density_min -0.230
_refine_diff_density_rms 0.050
_refine_ls_extinction_method none
_refine_ls_goodness_of_fit_ref 1.010
_refine_ls_hydrogen_treatment constr
_refine_ls_matrix_type full
_refine_ls_number_parameters 271
_refine_ls_number_reflns 3568
_refine_ls_number_restraints 0
_refine_ls_restrained_S_all 1.010
_refine_ls_R_factor_all 0.0594
_refine_ls_R_factor_gt 0.0460
_refine_ls_shift/su_max 0.000
_refine_ls_shift/su_mean 0.000
_refine_ls_structure_factor_coef Fsqd
_refine_ls_weighting_details 'w=1/[\s^2^(Fo^2^)+(0.0738P)^2^] where P=(Fo^2^+2Fc^2^)/3'
_refine_ls_weighting_scheme calc
_refine_ls_wR_factor_gt 0.1203
_refine_ls_wR_factor_ref 0.1313
_reflns_Friedel_coverage 0.000
_reflns_number_gt 2829
_reflns_number_total 3568
_reflns_threshold_expression 'I > 2\s(I)'
_cod_data_source_file c6ce02015a2.cif
_cod_data_source_block 4TCNQ
_cod_depositor_comments 'Adding full bibliography for 7227043--7227054.cif.'
_cod_database_code 7227054
_shelx_shelxl_version_number 2014/7
_shelx_space_group_comment
;
The symmetry employed for this shelxl refinement is uniquely defined
by the following loop, which should always be used as a source of
symmetry information in preference to the above space-group names.
They are only intended as comments.
;

loop_
_space_group_symop_operation_xyz
'x, y, z'
'-x, -y, -z'

loop_
_atom_site_label
_atom_site_type_symbol
_atom_site_fract_x
_atom_site_fract_y
_atom_site_fract_z
_atom_site_U_iso_or_equiv
_atom_site_adp_type
_atom_site_occupancy
_atom_site_site_symmetry_order
_atom_site_calc_flag
_atom_site_refinement_flags_posn
_atom_site_refinement_flags_adp
N5 N 0.51348(18) 0.04477(13) 0.80369(11) 0.0265(3) Uani 1 1 d . .
C16 C 0.5972(2) -0.14367(15) 0.90043(12) 0.0248(3) Uani 1 1 d . .
C15 C 0.4955(2) -0.08411(15) 0.81517(13) 0.0267(3) Uani 1 1 d . .
H15 H 0.4116 -0.1375 0.7643 0.032 Uiso 1 1 calc R U
C14 C 0.7319(2) 0.07635(16) 0.96263(14) 0.0289(4) Uani 1 1 d . .
H14 H 0.8113 0.1334 1.0132 0.035 Uiso 1 1 calc R U
C17 C 0.7200(2) -0.06072(15) 0.97647(13) 0.0255(3) Uani 1 1 d . .
C21 C 0.5793(2) -0.28098(16) 0.91204(13) 0.0282(4) Uani 1 1 d . .
H21 H 0.4968 -0.3359 0.8615 0.034 Uiso 1 1 calc R U
C13 C 0.6300(2) 0.12702(16) 0.87713(14) 0.0299(4) Uani 1 1 d . .
H13 H 0.6391 0.2193 0.8679 0.036 Uiso 1 1 calc R U
C18 C 0.8237(2) -0.11964(17) 1.06280(14) 0.0311(4) Uani 1 1 d . .
H18 H 0.9069 -0.0665 1.1143 0.037 Uiso 1 1 calc R U
C24 C 0.3255(2) -0.00469(16) 0.51691(14) 0.0288(4) Uani 1 1 d . .
H24 H 0.2054 -0.0084 0.5282 0.035 Uiso 1 1 calc R U
C22 C 0.4107(2) 0.10108(16) 0.70648(13) 0.0309(4) Uani 1 1 d . .
H22A H 0.4366 0.1979 0.7097 0.037 Uiso 1 1 calc R U
H22B H 0.2828 0.0776 0.7092 0.037 Uiso 1 1 calc R U
C25 C 0.3669(2) -0.05337(16) 0.41836(14) 0.0287(4) Uani 1 1 d . .
H25 H 0.2752 -0.0897 0.3625 0.034 Uiso 1 1 calc R U
C20 C 0.6815(2) -0.33447(17) 0.99658(14) 0.0325(4) Uani 1 1 d . .
H20 H 0.6701 -0.4270 1.0046 0.039 Uiso 1 1 calc R U
C23 C 0.4576(2) 0.04935(15) 0.59914(13) 0.0263(3) Uani 1 1 d . .
C19 C 0.8041(2) -0.25312(18) 1.07215(14) 0.0323(4) Uani 1 1 d . .
H19 H 0.8742 -0.2918 1.1305 0.039 Uiso 1 1 calc R U
C7 C 0.2424(2) 0.39442(15) 0.57669(13) 0.0242(3) Uani 1 1 d . .
H7 H 0.3662 0.4020 0.5750 0.029 Uiso 1 1 calc R U
C8 C -0.0585(2) 0.31828(15) 0.49444(13) 0.0243(3) Uani 1 1 d . .
H8 H -0.1401 0.2739 0.4367 0.029 Uiso 1 1 calc R U
C4 C -0.00428(19) 0.43909(14) 0.67078(12) 0.0227(3) Uani 1 1 d . .
N2 N -0.39945(18) 0.43610(13) 0.78065(12) 0.0302(3) Uani 1 1 d . .
C9 C 0.12583(19) 0.32778(14) 0.48737(13) 0.0229(3) Uani 1 1 d . .
C5 C 0.18076(19) 0.44734(15) 0.66411(13) 0.0237(3) Uani 1 1 d . .
H5 H 0.2624 0.4909 0.7222 0.028 Uiso 1 1 calc R U
C11 C 0.3700(2) 0.28606(15) 0.38458(13) 0.0247(3) Uani 1 1 d . .
N4 N -0.0251(2) 0.11858(15) 0.25716(13) 0.0408(4) Uani 1 1 d . .
N3 N 0.51843(18) 0.29749(14) 0.37660(12) 0.0306(3) Uani 1 1 d . .
C3 C -0.0708(2) 0.49399(15) 0.76102(13) 0.0247(3) Uani 1 1 d . .
N1 N 0.13329(19) 0.62720(15) 0.91873(13) 0.0363(4) Uani 1 1 d . .
C10 C 0.1875(2) 0.27309(14) 0.39550(13) 0.0243(3) Uani 1 1 d . .
C12 C 0.0726(2) 0.18922(15) 0.31706(14) 0.0283(4) Uani 1 1 d . .
C1 C 0.0413(2) 0.56785(15) 0.84842(13) 0.0263(3) Uani 1 1 d . .
C6 C -0.11989(19) 0.37142(15) 0.58219(13) 0.0241(3) Uani 1 1 d . .
H6 H -0.2436 0.3630 0.5842 0.029 Uiso 1 1 calc R U
C2 C -0.2519(2) 0.46550(14) 0.77289(12) 0.0237(3) Uani 1 1 d . .

loop_
_atom_site_aniso_label
_atom_site_aniso_U_11
_atom_site_aniso_U_22
_atom_site_aniso_U_33
_atom_site_aniso_U_23
_atom_site_aniso_U_13
_atom_site_aniso_U_12
N5 0.0320(7) 0.0249(7) 0.0242(7) 0.0001(5) 0.0069(5) 0.0063(5)
C16 0.0247(8) 0.0252(8) 0.0249(7) -0.0032(6) 0.0061(6) 0.0019(6)
C15 0.0298(8) 0.0260(8) 0.0248(7) -0.0031(6) 0.0060(6) 0.0033(6)
C14 0.0275(8) 0.0271(8) 0.0312(8) -0.0068(7) 0.0067(7) -0.0022(6)
C17 0.0244(7) 0.0270(8) 0.0259(8) -0.0047(6) 0.0082(6) 0.0019(6)
C21 0.0307(8) 0.0251(8) 0.0281(8) -0.0033(6) 0.0030(7) 0.0015(6)
C13 0.0353(9) 0.0232(8) 0.0325(8) -0.0018(6) 0.0119(7) 0.0010(7)
C18 0.0282(8) 0.0365(9) 0.0280(8) -0.0057(7) 0.0014(7) 0.0041(7)
C24 0.0286(8) 0.0274(8) 0.0316(8) 0.0073(7) 0.0067(7) 0.0054(7)
C22 0.0372(9) 0.0281(8) 0.0297(8) 0.0042(7) 0.0065(7) 0.0119(7)
C25 0.0301(8) 0.0274(8) 0.0283(8) 0.0033(6) 0.0024(6) 0.0043(6)
C20 0.0383(9) 0.0278(9) 0.0325(8) 0.0021(7) 0.0053(7) 0.0080(7)
C23 0.0325(8) 0.0213(7) 0.0266(8) 0.0064(6) 0.0066(6) 0.0069(6)
C19 0.0341(9) 0.0367(9) 0.0274(8) 0.0028(7) 0.0030(7) 0.0113(7)
C7 0.0206(7) 0.0211(7) 0.0298(8) 0.0011(6) -0.0001(6) 0.0024(6)
C8 0.0213(7) 0.0227(7) 0.0276(7) -0.0007(6) -0.0013(6) 0.0020(6)
C4 0.0221(7) 0.0183(7) 0.0266(7) 0.0034(6) 0.0002(6) 0.0021(6)
N2 0.0283(8) 0.0282(7) 0.0332(7) -0.0016(6) 0.0025(6) 0.0022(6)
C9 0.0227(7) 0.0172(7) 0.0282(8) 0.0023(6) 0.0002(6) 0.0037(6)
C5 0.0208(7) 0.0214(7) 0.0271(7) 0.0010(6) -0.0020(6) 0.0011(6)
C11 0.0288(8) 0.0196(7) 0.0249(7) -0.0014(6) 0.0008(6) 0.0036(6)
N4 0.0401(9) 0.0348(8) 0.0446(9) -0.0130(7) 0.0020(7) -0.0018(7)
N3 0.0285(7) 0.0288(7) 0.0342(7) -0.0037(6) 0.0036(6) 0.0032(6)
C3 0.0224(7) 0.0216(7) 0.0289(8) -0.0004(6) -0.0006(6) 0.0025(6)
N1 0.0323(8) 0.0364(8) 0.0383(8) -0.0101(7) -0.0008(6) 0.0031(6)
C10 0.0233(7) 0.0194(7) 0.0297(8) -0.0002(6) 0.0002(6) 0.0037(6)
C12 0.0275(8) 0.0223(8) 0.0354(9) -0.0038(7) 0.0051(7) 0.0035(6)
C1 0.0242(8) 0.0241(8) 0.0308(8) -0.0015(7) 0.0039(7) 0.0042(6)
C6 0.0192(7) 0.0223(7) 0.0299(8) 0.0001(6) 0.0010(6) 0.0021(6)
C2 0.0257(8) 0.0206(7) 0.0244(7) 0.0003(6) 0.0008(6) 0.0040(6)

loop_
_atom_type_symbol
_atom_type_description
_atom_type_scat_dispersion_real
_atom_type_scat_dispersion_imag
_atom_type_scat_source
C C 0.0181 0.0091 'International Tables Vol C Tables 4.2.6.8 and 6.1.1.4'
H H 0.0000 0.0000 'International Tables Vol C Tables 4.2.6.8 and 6.1.1.4'
N N 0.0311 0.0180 'International Tables Vol C Tables 4.2.6.8 and 6.1.1.4'

loop_
_geom_angle_atom_site_label_1
_geom_angle_atom_site_label_2
_geom_angle_atom_site_label_3
_geom_angle
_geom_angle_site_symmetry_1
_geom_angle_site_symmetry_3
C15 N5 C13 121.46(14) . .
C15 N5 C22 118.90(14) . .
C13 N5 C22 119.59(14) . .
C15 C16 C21 121.66(15) . .
C15 C16 C17 117.85(14) . .
C21 C16 C17 120.50(15) . .
N5 C15 C16 121.65(15) . .
C13 C14 C17 120.22(15) . .
C14 C17 C18 122.99(15) . .
C14 C17 C16 118.60(15) . .
C18 C17 C16 118.41(15) . .
C20 C21 C16 119.49(15) . .
C14 C13 N5 120.20(15) . .
C19 C18 C17 119.99(16) . .
C25 C24 C23 120.68(16) . .
N5 C22 C23 110.39(12) . .
C24 C25 C23 120.31(16) . 2_656
C21 C20 C19 120.46(16) . .
C24 C23 C25 119.01(15) . 2_656
C24 C23 C22 120.12(15) . .
C25 C23 C22 120.87(16) 2_656 .
C18 C19 C20 121.16(16) . .
C5 C7 C9 121.54(14) . .
C6 C8 C9 121.38(14) . .
C3 C4 C6 120.97(14) . .
C3 C4 C5 122.34(14) . .
C6 C4 C5 116.69(13) . .
C10 C9 C7 122.29(13) . .
C10 C9 C8 120.75(14) . .
C7 C9 C8 116.96(14) . .
C7 C5 C4 121.58(14) . .
N3 C11 C10 179.31(18) . .
C4 C3 C2 120.07(14) . .
C4 C3 C1 122.24(14) . .
C2 C3 C1 117.39(13) . .
C9 C10 C12 121.22(14) . .
C9 C10 C11 121.66(14) . .
C12 C10 C11 116.69(14) . .
N4 C12 C10 176.80(18) . .
N1 C1 C3 179.40(17) . .
C8 C6 C4 121.85(14) . .
N2 C2 C3 176.65(16) . .

loop_
_geom_bond_atom_site_label_1
_geom_bond_atom_site_label_2
_geom_bond_distance
_geom_bond_site_symmetry_2
N5 C15 1.324(2) .
N5 C13 1.381(2) .
N5 C22 1.490(2) .
C16 C15 1.401(2) .
C16 C21 1.410(2) .
C16 C17 1.426(2) .
C14 C13 1.360(2) .
C14 C17 1.412(2) .
C17 C18 1.415(2) .
C21 C20 1.367(2) .
C18 C19 1.368(2) .
C24 C25 1.386(2) .
C24 C23 1.387(2) .
C22 C23 1.510(2) .
C25 C23 1.392(2) 2_656
C20 C19 1.414(2) .
C23 C25 1.392(2) 2_656
C7 C5 1.358(2) .
C7 C9 1.425(2) .
C8 C6 1.361(2) .
C8 C9 1.425(2) .
C4 C3 1.414(2) .
C4 C6 1.420(2) .
C4 C5 1.431(2) .
N2 C2 1.157(2) .
C9 C10 1.411(2) .
C11 N3 1.152(2) .
C11 C10 1.420(2) .
N4 C12 1.156(2) .
C3 C2 1.416(2) .
C3 C1 1.426(2) .
N1 C1 1.153(2) .
C10 C12 1.418(2) .
